data_4133542
loop_
_publ_author_name
'Billow, Brennan S.'
'Livesay, Brooke N.'
'Mokhtarzadeh, Charles C.'
'McCracken, John'
'Shores, Matthew P.'
'Boncella, James M.'
'Odom, Aaron L.'

_publ_section_title
;
 Synthesis and Characterization of a Neutral U(II) Arene Sandwich Complex.
;
_journal_issue 50
_journal_name_full 'Journal of the American Chemical Society'
_journal_page_first 17369
_journal_page_last 17373
_journal_paper_doi 10.1021/jacs.8b10888
_journal_volume 140
_journal_year 2018
_chemical_formula_moiety 'C72 H100 I N2 U, C6 H14'
_chemical_formula_sum 'C78 H114 I N2 U'
_chemical_formula_weight 1444.64
_space_group_crystal_system monoclinic
_space_group_IT_number 14
_space_group_name_Hall '-P 2yn'
_space_group_name_H-M_alt 'P 1 21/n 1'
_atom_sites_solution_hydrogens mixed
_atom_sites_solution_primary dual
_audit_creation_date 2018-09-26
_audit_creation_method
;
Olex2 1.2
(compiled 2018.05.29 svn.r3508 for OlexSys, GUI svn.r5506)
;
_cell_angle_alpha 90
_cell_angle_beta 94.3230(10)
_cell_angle_gamma 90
_cell_formula_units_Z 4
_cell_length_a 13.3008(15)
_cell_length_b 15.0013(17)
_cell_length_c 36.190(4)
_cell_measurement_reflns_used 9799
_cell_measurement_temperature 296(2)
_cell_measurement_theta_max 26.997
_cell_measurement_theta_min 2.370
_cell_volume 7200.4(14)
_computing_cell_refinement 'SAINT v8.34A (Bruker, 2013)'
_computing_data_reduction 'SAINT v8.34A (Bruker, 2013)'
_computing_molecular_graphics 'Olex2 (Dolomanov et al., 2009)'
_computing_publication_material 'Olex2 (Dolomanov et al., 2009)'
_computing_structure_refinement 'ShelXL (Sheldrick, 2015)'
_computing_structure_solution 'ShelXT (Sheldrick, 2015)'
_diffrn_ambient_temperature 296.15
_diffrn_measured_fraction_theta_full 0.999
_diffrn_measured_fraction_theta_max 0.997
_diffrn_measurement_device_type 'Bruker APEX-II CCD'
_diffrn_measurement_method '\f and \w scans'
_diffrn_radiation_type MoK\a
_diffrn_radiation_wavelength 0.71073
_diffrn_reflns_av_R_equivalents 0.0470
_diffrn_reflns_av_unetI/netI 0.0376
_diffrn_reflns_Laue_measured_fraction_full 0.999
_diffrn_reflns_Laue_measured_fraction_max 0.997
_diffrn_reflns_limit_h_max 17
_diffrn_reflns_limit_h_min -16
_diffrn_reflns_limit_k_max 19
_diffrn_reflns_limit_k_min -19
_diffrn_reflns_limit_l_max 46
_diffrn_reflns_limit_l_min -46
_diffrn_reflns_number 80270
_diffrn_reflns_point_group_measured_fraction_full 0.999
_diffrn_reflns_point_group_measured_fraction_max 0.997
_diffrn_reflns_theta_full 25.242
_diffrn_reflns_theta_max 27.157
_diffrn_reflns_theta_min 2.370
_diffrn_standards_number 0
_exptl_absorpt_coefficient_mu 2.724
_exptl_absorpt_correction_T_max 0.7455
_exptl_absorpt_correction_T_min 0.6038
_exptl_absorpt_correction_type multi-scan
_exptl_absorpt_process_details
'SADABS-2014/2 (Bruker,2014/2) was used for absorption correction. wR2(int) was 0.0787 before and 0.0480 after correction. The Ratio of minimum to maximum transmission is 0.8099. The \l/2 correction factor is 0.00150.'
_exptl_crystal_colour black
_exptl_crystal_colour_primary black
_exptl_crystal_density_diffrn 1.333
_exptl_crystal_description Hexagonal
_exptl_crystal_F_000 2964
_exptl_crystal_recrystallization_method
'The material was recrystallised from hexane by cooling a concentrated solution to -35 C'
_exptl_crystal_size_max 0.22
_exptl_crystal_size_mid 0.22
_exptl_crystal_size_min 0.07
_refine_diff_density_max 1.703
_refine_diff_density_min -0.850
_refine_diff_density_rms 0.106
_refine_ls_extinction_method none
_refine_ls_goodness_of_fit_ref 1.035
_refine_ls_hydrogen_treatment mixed
_refine_ls_matrix_type full
_refine_ls_number_parameters 743
_refine_ls_number_reflns 15912
_refine_ls_number_restraints 21
_refine_ls_restrained_S_all 1.047
_refine_ls_R_factor_all 0.0464
_refine_ls_R_factor_gt 0.0344
_refine_ls_shift/su_max 0.002
_refine_ls_shift/su_mean 0.000
_refine_ls_structure_factor_coef Fsqd
_refine_ls_weighting_details 'w=1/[\s^2^(Fo^2^)+(0.0338P)^2^+15.8596P] where P=(Fo^2^+2Fc^2^)/3'
_refine_ls_weighting_scheme calc
_refine_ls_wR_factor_gt 0.0770
_refine_ls_wR_factor_ref 0.0813
_reflns_Friedel_coverage 0.000
_reflns_number_gt 13377
_reflns_number_total 15912
_reflns_threshold_expression 'I > 2\s(I)'
_cod_data_source_file ja8b10888_si_002.cif
_cod_data_source_block trippnh2ui_hexane
_cod_database_code 4133542
_shelxl_version_number 2013-3
_shelx_space_group_comment
;
The symmetry employed for this shelxl refinement is uniquely defined
by the following loop, which should always be used as a source of
symmetry information in preference to the above space-group names.
They are only intended as comments.
;
_shelx_estimated_absorpt_t_max 0.832
_shelx_estimated_absorpt_t_min 0.586
_olex2_refinement_description
;
1. Fixed Uiso
 At 1.2 times of:
  All C(H) groups, All C(H,H) groups
 At 1.5 times of:
  All C(H,H,H) groups
2. Restrained distances
 C1A-C1B \\sim C1B-C1C \\sim C1C-C1D \\sim C1D-C1E \\sim C1E-C1F
 with sigma of 0.02
 C1A-C1C \\sim C1C-C1E \\sim C1B-C1D \\sim C1D-C1F
 with sigma of 0.04
3. Uiso/Uaniso restraints and constraints
C1A \\sim C1B \\sim C1C \\sim C1D \\sim C1E \\sim C1F: within 2A with sigma of
0.04 and sigma for terminal atoms of 0.08
4.a Ternary CH refined with riding coordinates:
 C55(H55), C52(H52), C49(H49), C70(H70), C64(H64), C67(H67), C31(H31),
 C34(H34), C28(H28), C16(H16), C19(H19), C13(H13)
4.b Secondary CH2 refined with riding coordinates:
 C1B(H1BA,H1BB), C1C(H1CA,H1CB), C1D(H1DA,H1DB), C1E(H1EA,H1EB)
4.c Aromatic/amide H refined with riding coordinates:
 C47(H47), C45(H45), C39(H39), C40(H40), C41(H41), C62(H62), C60(H60), C3(H3),
 C4(H4), C5(H5), C24(H24), C26(H26), C9(H9), C11(H11)
4.d Idealised Me refined as rotating group:
 C56(H56A,H56B,H56C), C57(H57A,H57B,H57C), C53(H53A,H53B,H53C), C54(H54A,H54B,
 H54C), C51(H51A,H51B,H51C), C50(H50A,H50B,H50C), C72(H72A,H72B,H72C), C71(H71A,
 H71B,H71C), C65(H65A,H65B,H65C), C66(H66A,H66B,H66C), C69(H69A,H69B,H69C),
 C68(H68A,H68B,H68C), C32(H32A,H32B,H32C), C33(H33A,H33B,H33C), C36(H36A,H36B,
 H36C), C35(H35A,H35B,H35C), C30(H30A,H30B,H30C), C29(H29A,H29B,H29C), C17(H17A,
 H17B,H17C), C18(H18A,H18B,H18C), C20(H20A,H20B,H20C), C21(H21A,H21B,H21C),
 C15(H15A,H15B,H15C), C14(H14A,H14B,H14C), C1A(H1AA,H1AB,H1AC), C1F(H1FA,H1FB,
 H1FC)
;
_olex2_exptl_crystal_mounting_method 'The crystal was mounted on a glass fibre in paratone oil'
_olex2_submission_special_instructions 'No special instructions were received'

loop_
_space_group_symop_operation_xyz
'x, y, z'
'-x+1/2, y+1/2, -z+1/2'
'-x, -y, -z'
'x-1/2, -y-1/2, z-1/2'

loop_
_atom_site_label
_atom_site_type_symbol
_atom_site_fract_x
_atom_site_fract_y
_atom_site_fract_z
_atom_site_U_iso_or_equiv
_atom_site_adp_type
_atom_site_occupancy
_atom_site_site_symmetry_order
_atom_site_calc_flag
_atom_site_refinement_flags_posn
_atom_site_refinement_flags_adp
I1 I -0.08761(2) 0.03625(2) 0.11311(2) 0.02534(6) Uani 1 1 d . .
U2 U 0.04508(2) 0.19649(2) 0.13653(2) 0.01500(4) Uani 1 1 d . .
N2 N 0.0372(2) 0.2124(2) 0.20199(8) 0.0176(6) Uani 1 1 d . .
C37 C 0.1032(3) 0.2099(2) 0.23315(9) 0.0139(7) Uani 1 1 d . .
C38 C 0.2019(3) 0.1778(2) 0.22912(9) 0.0150(7) Uani 1 1 d . .
C43 C 0.2206(2) 0.1447(2) 0.19116(9) 0.0138(7) Uani 1 1 d . .
C48 C 0.2685(2) 0.1988(2) 0.16591(10) 0.0158(7) Uani 1 1 d . .
C55 C 0.3170(3) 0.2864(2) 0.17805(10) 0.0203(8) Uani 1 1 d . .
H55 H 0.2817 0.3093 0.1989 0.024 Uiso 1 1 calc R .
C56 C 0.4272(3) 0.2696(3) 0.19185(13) 0.0322(10) Uani 1 1 d . .
H56A H 0.4300 0.2249 0.2109 0.048 Uiso 1 1 calc GR .
H56B H 0.4566 0.3239 0.2017 0.048 Uiso 1 1 calc GR .
H56C H 0.4640 0.2494 0.1716 0.048 Uiso 1 1 calc GR .
C57 C 0.3127(3) 0.3581(2) 0.14793(10) 0.0224(8) Uani 1 1 d . .
H57A H 0.3597 0.3436 0.1299 0.034 Uiso 1 1 calc GR .
H57B H 0.3301 0.4148 0.1589 0.034 Uiso 1 1 calc GR .
H57C H 0.2458 0.3608 0.1360 0.034 Uiso 1 1 calc GR .
C47 C 0.2771(3) 0.1671(2) 0.13012(10) 0.0179(7) Uani 1 1 d . .
H47 H 0.3088 0.2029 0.1136 0.021 Uiso 1 1 calc R .
C46 C 0.2407(2) 0.0848(2) 0.11800(9) 0.0165(7) Uani 1 1 d . .
C52 C 0.2620(3) 0.0520(3) 0.07973(10) 0.0201(8) Uani 1 1 d . .
H52 H 0.2634 0.1044 0.0636 0.024 Uiso 1 1 calc R .
C53 C 0.1836(3) -0.0113(3) 0.06219(12) 0.0382(11) Uani 1 1 d . .
H53A H 0.1861 -0.0666 0.0756 0.057 Uiso 1 1 calc GR .
H53B H 0.1972 -0.0222 0.0369 0.057 Uiso 1 1 calc GR .
H53C H 0.1179 0.0147 0.0629 0.057 Uiso 1 1 calc GR .
C54 C 0.3666(3) 0.0105(4) 0.08168(12) 0.0412(12) Uani 1 1 d . .
H54A H 0.4146 0.0516 0.0932 0.062 Uiso 1 1 calc GR .
H54B H 0.3846 -0.0028 0.0571 0.062 Uiso 1 1 calc GR .
H54C H 0.3667 -0.0434 0.0960 0.062 Uiso 1 1 calc GR .
C45 C 0.1925(2) 0.0321(2) 0.14332(9) 0.0156(7) Uani 1 1 d . .
H45 H 0.1655 -0.0225 0.1355 0.019 Uiso 1 1 calc R .
C44 C 0.1837(2) 0.0592(2) 0.17984(9) 0.0143(7) Uani 1 1 d . .
C49 C 0.1436(3) -0.0041(2) 0.20818(10) 0.0186(7) Uani 1 1 d . .
H49 H 0.1057 0.0314 0.2251 0.022 Uiso 1 1 calc R .
C51 C 0.2312(3) -0.0469(3) 0.23079(12) 0.0310(10) Uani 1 1 d . .
H51A H 0.2642 -0.0886 0.2156 0.047 Uiso 1 1 calc GR .
H51B H 0.2067 -0.0775 0.2516 0.047 Uiso 1 1 calc GR .
H51C H 0.2783 -0.0016 0.2395 0.047 Uiso 1 1 calc GR .
C50 C 0.0751(3) -0.0771(3) 0.19262(12) 0.0301(9) Uani 1 1 d . .
H50A H 0.0218 -0.0516 0.1767 0.045 Uiso 1 1 calc GR .
H50B H 0.0469 -0.1083 0.2126 0.045 Uiso 1 1 calc GR .
H50C H 0.1130 -0.1180 0.1787 0.045 Uiso 1 1 calc GR .
C39 C 0.2730(3) 0.1754(2) 0.25921(10) 0.0173(7) Uani 1 1 d . .
H39 H 0.3381 0.1560 0.2560 0.021 Uiso 1 1 calc R .
C40 C 0.2479(3) 0.2015(2) 0.29401(10) 0.0203(8) Uani 1 1 d . .
H40 H 0.2961 0.2007 0.3140 0.024 Uiso 1 1 calc R .
C41 C 0.1502(3) 0.2286(2) 0.29871(10) 0.0186(7) Uani 1 1 d . .
H41 H 0.1332 0.2446 0.3223 0.022 Uiso 1 1 calc R .
C42 C 0.0765(3) 0.2329(2) 0.26924(9) 0.0163(7) Uani 1 1 d . .
C58 C -0.0315(3) 0.2502(2) 0.27666(9) 0.0159(7) Uani 1 1 d . .
C63 C -0.0690(3) 0.3362(2) 0.28308(9) 0.0170(7) Uani 1 1 d . .
C70 C -0.0018(3) 0.4181(2) 0.28222(10) 0.0192(7) Uani 1 1 d . .
H70 H 0.0557 0.4032 0.2680 0.023 Uiso 1 1 calc R .
C72 C -0.0552(3) 0.4987(2) 0.26393(11) 0.0240(8) Uani 1 1 d . .
H72A H -0.0841 0.4823 0.2398 0.036 Uiso 1 1 calc GR .
H72B H -0.0075 0.5460 0.2617 0.036 Uiso 1 1 calc GR .
H72C H -0.1076 0.5184 0.2789 0.036 Uiso 1 1 calc GR .
C71 C 0.0392(3) 0.4441(3) 0.32160(11) 0.0288(9) Uani 1 1 d . .
H71A H -0.0161 0.4551 0.3366 0.043 Uiso 1 1 calc GR .
H71B H 0.0795 0.4970 0.3206 0.043 Uiso 1 1 calc GR .
H71C H 0.0798 0.3963 0.3323 0.043 Uiso 1 1 calc GR .
C62 C -0.1687(3) 0.3455(2) 0.29185(10) 0.0192(7) Uani 1 1 d . .
H62 H -0.1929 0.4024 0.2964 0.023 Uiso 1 1 calc R .
C61 C -0.2334(3) 0.2736(2) 0.29412(10) 0.0188(7) Uani 1 1 d . .
C60 C -0.1952(3) 0.1900(2) 0.28725(10) 0.0212(8) Uani 1 1 d . .
H60 H -0.2374 0.1408 0.2886 0.025 Uiso 1 1 calc R .
C59 C -0.0964(3) 0.1764(2) 0.27846(10) 0.0200(8) Uani 1 1 d . .
C64 C -0.0583(3) 0.0821(2) 0.27362(12) 0.0269(9) Uani 1 1 d . .
H64 H 0.0065 0.0863 0.2625 0.032 Uiso 1 1 calc R .
C65 C -0.0385(4) 0.0381(3) 0.31131(14) 0.0410(12) Uani 1 1 d . .
H65A H 0.0097 0.0727 0.3263 0.061 Uiso 1 1 calc GR .
H65B H -0.0124 -0.0209 0.3082 0.061 Uiso 1 1 calc GR .
H65C H -0.1004 0.0346 0.3233 0.061 Uiso 1 1 calc GR .
C66 C -0.1285(4) 0.0265(3) 0.24772(12) 0.0364(11) Uani 1 1 d . .
H66A H -0.1936 0.0230 0.2574 0.055 Uiso 1 1 calc GR .
H66B H -0.1013 -0.0324 0.2457 0.055 Uiso 1 1 calc GR .
H66C H -0.1350 0.0538 0.2237 0.055 Uiso 1 1 calc GR .
C67 C -0.3401(3) 0.2868(3) 0.30495(11) 0.0237(8) Uani 1 1 d . .
H67 H -0.3589 0.3488 0.2994 0.028 Uiso 1 1 calc R .
C69 C -0.4165(3) 0.2276(3) 0.28348(12) 0.0305(9) Uani 1 1 d . .
H69A H -0.4133 0.2377 0.2574 0.046 Uiso 1 1 calc GR .
H69B H -0.4830 0.2415 0.2904 0.046 Uiso 1 1 calc GR .
H69C H -0.4016 0.1662 0.2890 0.046 Uiso 1 1 calc GR .
C68 C -0.3461(3) 0.2729(3) 0.34671(11) 0.0346(10) Uani 1 1 d . .
H68A H -0.3259 0.2131 0.3532 0.052 Uiso 1 1 calc GR .
H68B H -0.4141 0.2824 0.3530 0.052 Uiso 1 1 calc GR .
H68C H -0.3020 0.3143 0.3601 0.052 Uiso 1 1 calc GR .
N1 N 0.1078(2) 0.2472(2) 0.08062(8) 0.0182(6) Uani 1 1 d . .
C1 C 0.1072(3) 0.3270(2) 0.06157(9) 0.0155(7) Uani 1 1 d . .
C2 C 0.0389(3) 0.3929(2) 0.07137(9) 0.0164(7) Uani 1 1 d . .
C3 C 0.0377(3) 0.4764(3) 0.05501(10) 0.0234(8) Uani 1 1 d . .
H3 H -0.0077 0.5194 0.0619 0.028 Uiso 1 1 calc R .
C4 C 0.1038(3) 0.4961(3) 0.02839(11) 0.0301(9) Uani 1 1 d . .
H4 H 0.1055 0.5530 0.0183 0.036 Uiso 1 1 calc R .
C5 C 0.1671(3) 0.4304(3) 0.01695(11) 0.0250(8) Uani 1 1 d . .
H5 H 0.2093 0.4434 -0.0017 0.030 Uiso 1 1 calc R .
C6 C 0.1699(3) 0.3454(2) 0.03229(10) 0.0180(7) Uani 1 1 d . .
C22 C 0.2306(3) 0.2732(2) 0.01539(10) 0.0196(8) Uani 1 1 d . .
C23 C 0.3361(3) 0.2684(3) 0.02111(10) 0.0210(8) Uani 1 1 d . .
C24 C 0.3874(3) 0.2041(3) 0.00187(10) 0.0229(8) Uani 1 1 d . .
H24 H 0.4573 0.2013 0.0056 0.027 Uiso 1 1 calc R .
C25 C 0.3386(3) 0.1445(3) -0.02241(10) 0.0235(8) Uani 1 1 d . .
C31 C 0.3969(3) 0.0776(3) -0.04421(11) 0.0272(9) Uani 1 1 d . .
H31 H 0.4690 0.0870 -0.0377 0.033 Uiso 1 1 calc R .
C32 C 0.3778(3) 0.0909(3) -0.08571(12) 0.0377(11) Uani 1 1 d . .
H32A H 0.3073 0.0829 -0.0927 0.057 Uiso 1 1 calc GR .
H32B H 0.4162 0.0481 -0.0985 0.057 Uiso 1 1 calc GR .
H32C H 0.3977 0.1500 -0.0922 0.057 Uiso 1 1 calc GR .
C33 C 0.3717(4) -0.0175(3) -0.03421(13) 0.0362(10) Uani 1 1 d . .
H33A H 0.3833 -0.0256 -0.0079 0.054 Uiso 1 1 calc GR .
H33B H 0.4136 -0.0578 -0.0468 0.054 Uiso 1 1 calc GR .
H33C H 0.3021 -0.0293 -0.0416 0.054 Uiso 1 1 calc GR .
C26 C 0.2337(3) 0.1489(3) -0.02727(11) 0.0242(8) Uani 1 1 d . .
H26 H 0.1993 0.1087 -0.0432 0.029 Uiso 1 1 calc R .
C27 C 0.1793(3) 0.2123(3) -0.00885(10) 0.0213(8) Uani 1 1 d . .
C34 C 0.0656(3) 0.2167(3) -0.01787(11) 0.0292(9) Uani 1 1 d . .
H34 H 0.0383 0.2586 -0.0005 0.035 Uiso 1 1 calc R .
C36 C 0.0147(4) 0.1280(4) -0.01302(19) 0.0633(17) Uani 1 1 d . .
H36A H 0.0366 0.0863 -0.0309 0.095 Uiso 1 1 calc GR .
H36B H -0.0571 0.1353 -0.0166 0.095 Uiso 1 1 calc GR .
H36C H 0.0321 0.1058 0.0115 0.095 Uiso 1 1 calc GR .
C35 C 0.0411(4) 0.2527(5) -0.05646(17) 0.079(2) Uani 1 1 d . .
H35A H 0.0715 0.3103 -0.0586 0.118 Uiso 1 1 calc GR .
H35B H -0.0306 0.2577 -0.0611 0.118 Uiso 1 1 calc GR .
H35C H 0.0670 0.2129 -0.0742 0.118 Uiso 1 1 calc GR .
C28 C 0.3966(3) 0.3342(3) 0.04587(11) 0.0270(9) Uani 1 1 d . .
H28 H 0.3506 0.3629 0.0621 0.032 Uiso 1 1 calc R .
C30 C 0.4820(3) 0.2895(3) 0.07044(12) 0.0325(10) Uani 1 1 d . .
H30A H 0.4550 0.2407 0.0837 0.049 Uiso 1 1 calc GR .
H30B H 0.5115 0.3323 0.0878 0.049 Uiso 1 1 calc GR .
H30C H 0.5326 0.2678 0.0552 0.049 Uiso 1 1 calc GR .
C29 C 0.4421(4) 0.4066(3) 0.02247(15) 0.0452(12) Uani 1 1 d . .
H29A H 0.4872 0.3798 0.0062 0.068 Uiso 1 1 calc GR .
H29B H 0.4786 0.4484 0.0385 0.068 Uiso 1 1 calc GR .
H29C H 0.3891 0.4371 0.0081 0.068 Uiso 1 1 calc GR .
C8 C -0.1138(3) 0.3085(2) 0.08910(10) 0.0184(7) Uani 1 1 d . .
C9 C -0.1721(3) 0.2738(2) 0.11627(10) 0.0186(7) Uani 1 1 d . .
H9 H -0.2230 0.2332 0.1094 0.022 Uiso 1 1 calc R .
C10 C -0.1557(3) 0.2986(2) 0.15339(10) 0.0190(7) Uani 1 1 d . .
C16 C -0.2256(3) 0.2700(3) 0.18274(11) 0.0236(8) Uani 1 1 d . .
H16 H -0.1840 0.2603 0.2059 0.028 Uiso 1 1 calc R .
C17 C -0.2975(3) 0.3467(3) 0.18896(13) 0.0335(10) Uani 1 1 d . .
H17A H -0.2593 0.3996 0.1952 0.050 Uiso 1 1 calc GR .
H17B H -0.3383 0.3319 0.2089 0.050 Uiso 1 1 calc GR .
H17C H -0.3400 0.3568 0.1667 0.050 Uiso 1 1 calc GR .
C18 C -0.2839(4) 0.1852(3) 0.17386(13) 0.0377(11) Uani 1 1 d . .
H18A H -0.3309 0.1950 0.1528 0.057 Uiso 1 1 calc GR .
H18B H -0.3198 0.1682 0.1948 0.057 Uiso 1 1 calc GR .
H18C H -0.2379 0.1385 0.1683 0.057 Uiso 1 1 calc GR .
C11 C -0.0786(3) 0.3596(2) 0.16283(10) 0.0184(7) Uani 1 1 d . .
H11 H -0.0683 0.3782 0.1873 0.022 Uiso 1 1 calc R .
C12 C -0.0162(3) 0.3936(2) 0.13676(10) 0.0173(7) Uani 1 1 d . .
C19 C 0.0602(3) 0.4652(3) 0.14804(10) 0.0211(8) Uani 1 1 d . .
H19 H 0.1118 0.4650 0.1301 0.025 Uiso 1 1 calc R .
C20 C 0.0079(3) 0.5564(3) 0.14601(12) 0.0306(9) Uani 1 1 d . .
H20A H -0.0197 0.5671 0.1211 0.046 Uiso 1 1 calc GR .
H20B H 0.0561 0.6021 0.1531 0.046 Uiso 1 1 calc GR .
H20C H -0.0453 0.5572 0.1625 0.046 Uiso 1 1 calc GR .
C21 C 0.1131(3) 0.4527(3) 0.18659(10) 0.0250(8) Uani 1 1 d . .
H21A H 0.0668 0.4658 0.2050 0.037 Uiso 1 1 calc GR .
H21B H 0.1698 0.4923 0.1896 0.037 Uiso 1 1 calc GR .
H21C H 0.1359 0.3922 0.1894 0.037 Uiso 1 1 calc GR .
C13 C -0.1474(3) 0.2942(2) 0.04820(10) 0.0213(8) Uani 1 1 d . .
H13 H -0.0885 0.3007 0.0337 0.026 Uiso 1 1 calc R .
C15 C -0.1966(4) 0.2046(3) 0.03877(12) 0.0352(10) Uani 1 1 d . .
H15A H -0.1505 0.1575 0.0461 0.053 Uiso 1 1 calc GR .
H15B H -0.2135 0.2012 0.0125 0.053 Uiso 1 1 calc GR .
H15C H -0.2567 0.1986 0.0517 0.053 Uiso 1 1 calc GR .
C14 C -0.2221(3) 0.3690(3) 0.03703(11) 0.0282(9) Uani 1 1 d . .
H14A H -0.2799 0.3642 0.0513 0.042 Uiso 1 1 calc GR .
H14B H -0.2430 0.3639 0.0111 0.042 Uiso 1 1 calc GR .
H14C H -0.1902 0.4257 0.0417 0.042 Uiso 1 1 calc GR .
C7 C -0.0322(3) 0.3659(2) 0.09932(9) 0.0159(7) Uani 1 1 d . .
C1A C 0.7379(8) 0.5579(7) 0.1022(3) 0.137(4) Uiso 1 1 d D U
H1AA H 0.7680 0.5976 0.0853 0.205 Uiso 1 1 calc GR .
H1AB H 0.7692 0.5004 0.1013 0.205 Uiso 1 1 calc GR .
H1AC H 0.7473 0.5814 0.1269 0.205 Uiso 1 1 calc GR .
C1B C 0.6367(9) 0.5501(8) 0.0922(4) 0.172(5) Uiso 1 1 d D U
H1BA H 0.6057 0.5106 0.1092 0.206 Uiso 1 1 calc R .
H1BB H 0.6267 0.5252 0.0674 0.206 Uiso 1 1 calc R .
C1C C 0.5912(6) 0.6374(6) 0.0930(2) 0.102(3) Uiso 1 1 d D U
H1CA H 0.6175 0.6748 0.0741 0.123 Uiso 1 1 calc R .
H1CB H 0.6084 0.6649 0.1170 0.123 Uiso 1 1 calc R .
C1D C 0.4811(7) 0.6310(7) 0.0866(3) 0.139(4) Uiso 1 1 d D U
H1DA H 0.4687 0.6055 0.0621 0.166 Uiso 1 1 calc R .
H1DB H 0.4605 0.5862 0.1038 0.166 Uiso 1 1 calc R .
C1E C 0.4100(8) 0.7023(8) 0.0884(4) 0.157(5) Uiso 1 1 d D U
H1EA H 0.4261 0.7436 0.0691 0.189 Uiso 1 1 calc R .
H1EB H 0.4282 0.7322 0.1117 0.189 Uiso 1 1 calc R .
C1F C 0.2956(9) 0.6970(8) 0.0857(4) 0.170(5) Uiso 1 1 d D U
H1FA H 0.2703 0.7024 0.0603 0.256 Uiso 1 1 calc GR .
H1FB H 0.2691 0.7444 0.0999 0.256 Uiso 1 1 calc GR .
H1FC H 0.2751 0.6407 0.0953 0.256 Uiso 1 1 calc GR .
H1 H 0.148(3) 0.215(3) 0.0734(12) 0.024(12) Uiso 1 1 d . .
H2 H -0.014(3) 0.232(2) 0.2078(10) 0.008(9) Uiso 1 1 d . .

loop_
_atom_site_aniso_label
_atom_site_aniso_U_11
_atom_site_aniso_U_22
_atom_site_aniso_U_33
_atom_site_aniso_U_23
_atom_site_aniso_U_13
_atom_site_aniso_U_12
I1 0.02127(13) 0.01975(13) 0.03410(14) -0.00177(10) -0.00380(10) -0.00160(10)
U2 0.01549(7) 0.01689(7) 0.01268(6) 0.00131(5) 0.00147(4) -0.00122(5)
N2 0.0110(15) 0.0240(17) 0.0181(16) 0.0010(12) 0.0025(12) 0.0031(13)
C37 0.0135(16) 0.0130(17) 0.0153(16) 0.0029(13) 0.0013(13) 0.0003(13)
C38 0.0151(17) 0.0120(17) 0.0180(17) 0.0012(13) 0.0020(13) -0.0018(13)
C43 0.0077(15) 0.0181(17) 0.0155(16) -0.0006(13) 0.0000(12) 0.0011(13)
C48 0.0090(16) 0.0174(17) 0.0209(18) 0.0039(14) 0.0000(13) 0.0001(13)
C55 0.0186(18) 0.0205(19) 0.0218(19) -0.0001(15) 0.0016(15) -0.0041(14)
C56 0.021(2) 0.029(2) 0.044(3) 0.0091(19) -0.0076(18) -0.0096(17)
C57 0.024(2) 0.0168(18) 0.027(2) 0.0022(15) 0.0038(16) -0.0037(15)
C47 0.0131(17) 0.0213(18) 0.0195(18) 0.0057(14) 0.0029(14) 0.0012(14)
C46 0.0108(16) 0.0232(19) 0.0155(17) 0.0008(14) 0.0008(13) 0.0036(14)
C52 0.0206(19) 0.024(2) 0.0165(18) 0.0011(14) 0.0030(14) 0.0033(15)
C53 0.039(3) 0.052(3) 0.025(2) -0.016(2) 0.0098(19) -0.015(2)
C54 0.033(2) 0.067(3) 0.025(2) -0.009(2) 0.0069(19) 0.022(2)
C45 0.0115(16) 0.0153(17) 0.0199(18) -0.0007(14) 0.0000(13) 0.0009(13)
C44 0.0101(16) 0.0158(17) 0.0171(17) 0.0029(13) 0.0024(13) 0.0030(13)
C49 0.0191(18) 0.0171(18) 0.0205(18) 0.0028(14) 0.0075(14) 0.0020(14)
C51 0.036(2) 0.026(2) 0.030(2) 0.0120(17) -0.0058(18) -0.0029(18)
C50 0.027(2) 0.028(2) 0.035(2) 0.0103(18) 0.0001(18) -0.0061(18)
C39 0.0119(17) 0.0183(18) 0.0214(18) 0.0011(14) -0.0012(14) 0.0027(13)
C40 0.0203(18) 0.0201(18) 0.0195(18) -0.0021(15) -0.0054(14) 0.0027(15)
C41 0.0231(19) 0.0170(17) 0.0157(17) -0.0020(14) 0.0020(14) -0.0008(15)
C42 0.0182(18) 0.0153(17) 0.0155(17) -0.0006(14) 0.0013(14) -0.0004(14)
C58 0.0156(17) 0.0201(19) 0.0122(16) 0.0000(13) 0.0028(13) 0.0007(14)
C63 0.0175(18) 0.0207(18) 0.0128(17) 0.0023(14) 0.0014(13) 0.0012(14)
C70 0.0170(18) 0.0184(18) 0.0230(19) -0.0030(15) 0.0056(14) -0.0009(14)
C72 0.026(2) 0.0164(18) 0.030(2) -0.0013(16) 0.0083(17) 0.0004(16)
C71 0.031(2) 0.029(2) 0.027(2) -0.0052(17) 0.0018(17) -0.0039(18)
C62 0.0188(18) 0.0184(18) 0.0208(18) 0.0013(15) 0.0040(14) 0.0028(15)
C61 0.0174(18) 0.0240(19) 0.0156(17) 0.0022(14) 0.0060(14) 0.0018(15)
C60 0.0220(19) 0.0202(19) 0.0222(19) 0.0022(15) 0.0068(15) -0.0032(15)
C59 0.0228(19) 0.0198(19) 0.0178(18) -0.0002(14) 0.0045(15) 0.0012(15)
C64 0.024(2) 0.0161(19) 0.043(2) -0.0027(17) 0.0174(18) -0.0016(16)
C65 0.040(3) 0.022(2) 0.059(3) 0.003(2) -0.013(2) 0.0058(19)
C66 0.056(3) 0.023(2) 0.031(2) -0.0041(18) 0.012(2) -0.005(2)
C67 0.0193(19) 0.020(2) 0.032(2) 0.0030(16) 0.0078(16) 0.0010(15)
C69 0.018(2) 0.043(3) 0.031(2) -0.0016(19) 0.0032(17) -0.0002(18)
C68 0.026(2) 0.051(3) 0.027(2) -0.010(2) 0.0098(18) -0.004(2)
N1 0.0181(16) 0.0180(16) 0.0189(16) 0.0036(12) 0.0047(13) 0.0052(13)
C1 0.0148(17) 0.0162(17) 0.0151(17) 0.0004(13) -0.0012(13) -0.0007(13)
C2 0.0159(17) 0.0176(18) 0.0154(17) -0.0009(14) -0.0006(13) -0.0009(14)
C3 0.028(2) 0.0202(19) 0.0222(19) 0.0010(15) 0.0039(16) 0.0046(16)
C4 0.042(3) 0.019(2) 0.030(2) 0.0074(17) 0.0110(19) 0.0001(18)
C5 0.028(2) 0.024(2) 0.023(2) 0.0052(16) 0.0067(16) -0.0009(17)
C6 0.0208(18) 0.0180(18) 0.0153(17) 0.0016(14) 0.0024(14) -0.0002(15)
C22 0.0201(19) 0.0202(18) 0.0193(18) 0.0038(14) 0.0077(15) 0.0007(15)
C23 0.0224(19) 0.0232(19) 0.0181(18) 0.0046(15) 0.0062(15) -0.0025(15)
C24 0.0169(18) 0.029(2) 0.0227(19) 0.0032(16) 0.0045(15) -0.0020(16)
C25 0.023(2) 0.024(2) 0.024(2) 0.0004(16) 0.0064(15) 0.0020(16)
C31 0.0182(19) 0.032(2) 0.032(2) -0.0041(18) 0.0061(16) 0.0033(17)
C32 0.035(2) 0.048(3) 0.032(2) -0.001(2) 0.0152(19) 0.009(2)
C33 0.042(3) 0.032(2) 0.037(3) -0.0049(19) 0.012(2) 0.012(2)
C26 0.021(2) 0.026(2) 0.026(2) -0.0057(16) 0.0039(16) -0.0016(16)
C27 0.0207(19) 0.026(2) 0.0178(18) 0.0015(15) 0.0056(15) 0.0013(15)
C34 0.019(2) 0.040(3) 0.029(2) -0.0150(18) 0.0028(16) 0.0059(17)
C36 0.024(3) 0.061(4) 0.105(5) -0.012(3) -0.002(3) -0.013(2)
C35 0.038(3) 0.131(6) 0.066(4) 0.033(4) -0.001(3) 0.035(4)
C28 0.024(2) 0.029(2) 0.028(2) -0.0046(17) 0.0038(16) -0.0043(17)
C30 0.022(2) 0.047(3) 0.029(2) -0.0041(19) 0.0041(17) -0.0056(19)
C29 0.043(3) 0.037(3) 0.056(3) 0.004(2) 0.004(2) -0.017(2)
C8 0.0194(18) 0.0164(17) 0.0190(18) 0.0021(14) -0.0003(14) 0.0061(14)
C9 0.0149(18) 0.0189(18) 0.0218(19) -0.0003(14) 0.0007(14) 0.0019(14)
C10 0.0171(18) 0.0196(18) 0.0209(18) 0.0009(15) 0.0047(14) 0.0056(15)
C16 0.021(2) 0.029(2) 0.0214(19) 0.0029(16) 0.0067(15) 0.0033(16)
C17 0.026(2) 0.037(2) 0.040(3) -0.003(2) 0.0149(19) 0.0024(19)
C18 0.042(3) 0.030(2) 0.045(3) 0.002(2) 0.025(2) -0.007(2)
C11 0.0200(18) 0.0188(18) 0.0166(17) -0.0012(14) 0.0028(14) 0.0057(15)
C12 0.0139(17) 0.0169(18) 0.0211(18) -0.0015(14) 0.0018(14) 0.0043(14)
C19 0.0227(19) 0.025(2) 0.0151(17) -0.0011(15) 0.0016(14) 0.0023(16)
C20 0.036(2) 0.019(2) 0.035(2) -0.0050(17) -0.0062(19) -0.0003(17)
C21 0.022(2) 0.031(2) 0.022(2) -0.0027(16) -0.0012(15) -0.0024(16)
C13 0.0195(19) 0.025(2) 0.0191(18) -0.0011(15) 0.0012(14) 0.0006(15)
C15 0.050(3) 0.030(2) 0.023(2) -0.0034(18) -0.0092(19) -0.005(2)
C14 0.026(2) 0.034(2) 0.024(2) 0.0062(17) -0.0033(16) -0.0017(18)
C7 0.0174(17) 0.0159(17) 0.0144(17) 0.0024(13) 0.0018(13) 0.0059(14)

loop_
_atom_type_symbol
_atom_type_description
_atom_type_scat_dispersion_real
_atom_type_scat_dispersion_imag
_atom_type_scat_source
C C 0.0033 0.0016 'International Tables Vol C Tables 4.2.6.8 and 6.1.1.4'
H H 0.0000 0.0000 'International Tables Vol C Tables 4.2.6.8 and 6.1.1.4'
I I -0.4742 1.8119 'International Tables Vol C Tables 4.2.6.8 and 6.1.1.4'
N N 0.0061 0.0033 'International Tables Vol C Tables 4.2.6.8 and 6.1.1.4'
U U -9.6767 9.6646 'International Tables Vol C Tables 4.2.6.8 and 6.1.1.4'

loop_
_geom_angle_atom_site_label_1
_geom_angle_atom_site_label_2
_geom_angle_atom_site_label_3
_geom_angle
I1 U2 C12 127.55(7)
N2 U2 I1 106.56(7)
N2 U2 C43 58.05(10)
N2 U2 C12 82.51(10)
N2 U2 C7 108.59(10)
C43 U2 I1 112.15(6)
C43 U2 C12 115.80(9)
N1 U2 I1 104.37(8)
N1 U2 N2 149.07(11)
N1 U2 C43 109.51(10)
N1 U2 C12 78.68(10)
N1 U2 C7 58.64(10)
C7 U2 I1 111.54(7)
C7 U2 C43 136.30(9)
C7 U2 C12 26.92(9)
U2 N2 H2 114(3)
C37 N2 U2 137.4(2)
C37 N2 H2 108(3)
N2 C37 C38 117.7(3)
N2 C37 C42 123.9(3)
C38 C37 C42 118.4(3)
C37 C38 C43 115.2(3)
C39 C38 C37 120.6(3)
C39 C38 C43 124.1(3)
C38 C43 U2 109.8(2)
C48 C43 U2 78.09(19)
C48 C43 C38 121.2(3)
C48 C43 C44 119.7(3)
C44 C43 U2 79.17(19)
C44 C43 C38 119.0(3)
C43 C48 C55 121.0(3)
C47 C48 C43 118.6(3)
C47 C48 C55 120.2(3)
C48 C55 H55 108.0
C48 C55 C56 109.1(3)
C48 C55 C57 114.3(3)
C56 C55 H55 108.0
C57 C55 H55 108.0
C57 C55 C56 109.3(3)
C55 C56 H56A 109.5
C55 C56 H56B 109.5
C55 C56 H56C 109.5
H56A C56 H56B 109.5
H56A C56 H56C 109.5
H56B C56 H56C 109.5
C55 C57 H57A 109.5
C55 C57 H57B 109.5
C55 C57 H57C 109.5
H57A C57 H57B 109.5
H57A C57 H57C 109.5
H57B C57 H57C 109.5
C48 C47 H47 118.4
C46 C47 C48 123.2(3)
C46 C47 H47 118.4
C47 C46 C52 119.6(3)
C47 C46 C45 117.5(3)
C45 C46 C52 122.7(3)
C46 C52 H52 107.3
C46 C52 C54 108.9(3)
C53 C52 C46 114.6(3)
C53 C52 H52 107.3
C53 C52 C54 111.2(4)
C54 C52 H52 107.3
C52 C53 H53A 109.5
C52 C53 H53B 109.5
C52 C53 H53C 109.5
H53A C53 H53B 109.5
H53A C53 H53C 109.5
H53B C53 H53C 109.5
C52 C54 H54A 109.5
C52 C54 H54B 109.5
C52 C54 H54C 109.5
H54A C54 H54B 109.5
H54A C54 H54C 109.5
H54B C54 H54C 109.5
C46 C45 H45 119.0
C44 C45 C46 122.0(3)
C44 C45 H45 119.0
C43 C44 C49 119.9(3)
C45 C44 C43 118.9(3)
C45 C44 C49 121.0(3)
C44 C49 H49 107.7
C51 C49 C44 109.5(3)
C51 C49 H49 107.7
C50 C49 C44 115.7(3)
C50 C49 H49 107.7
C50 C49 C51 108.3(3)
C49 C51 H51A 109.5
C49 C51 H51B 109.5
C49 C51 H51C 109.5
H51A C51 H51B 109.5
H51A C51 H51C 109.5
H51B C51 H51C 109.5
C49 C50 H50A 109.5
C49 C50 H50B 109.5
C49 C50 H50C 109.5
H50A C50 H50B 109.5
H50A C50 H50C 109.5
H50B C50 H50C 109.5
C38 C39 H39 119.6
C40 C39 C38 120.7(3)
C40 C39 H39 119.6
C39 C40 H40 120.4
C39 C40 C41 119.2(3)
C41 C40 H40 120.4
C40 C41 H41 118.9
C40 C41 C42 122.1(3)
C42 C41 H41 118.9
C37 C42 C58 121.0(3)
C41 C42 C37 118.8(3)
C41 C42 C58 119.8(3)
C63 C58 C42 122.8(3)
C59 C58 C42 118.0(3)
C59 C58 C63 119.1(3)
C58 C63 C70 121.4(3)
C62 C63 C58 118.9(3)
C62 C63 C70 119.6(3)
C63 C70 H70 108.0
C63 C70 C72 113.2(3)
C63 C70 C71 110.7(3)
C72 C70 H70 108.0
C72 C70 C71 108.8(3)
C71 C70 H70 108.0
C70 C72 H72A 109.5
C70 C72 H72B 109.5
C70 C72 H72C 109.5
H72A C72 H72B 109.5
H72A C72 H72C 109.5
H72B C72 H72C 109.5
C70 C71 H71A 109.5
C70 C71 H71B 109.5
C70 C71 H71C 109.5
H71A C71 H71B 109.5
H71A C71 H71C 109.5
H71B C71 H71C 109.5
C63 C62 H62 118.6
C61 C62 C63 122.7(3)
C61 C62 H62 118.6
C62 C61 C67 120.8(3)
C60 C61 C62 117.3(3)
C60 C61 C67 121.9(3)
C61 C60 H60 118.6
C61 C60 C59 122.7(3)
C59 C60 H60 118.6
C58 C59 C64 121.1(3)
C60 C59 C58 119.2(3)
C60 C59 C64 119.6(3)
C59 C64 H64 107.4
C59 C64 C65 109.8(3)
C59 C64 C66 112.7(3)
C65 C64 H64 107.4
C65 C64 C66 111.8(3)
C66 C64 H64 107.4
C64 C65 H65A 109.5
C64 C65 H65B 109.5
C64 C65 H65C 109.5
H65A C65 H65B 109.5
H65A C65 H65C 109.5
H65B C65 H65C 109.5
C64 C66 H66A 109.5
C64 C66 H66B 109.5
C64 C66 H66C 109.5
H66A C66 H66B 109.5
H66A C66 H66C 109.5
H66B C66 H66C 109.5
C61 C67 H67 107.5
C61 C67 C69 113.3(3)
C61 C67 C68 110.9(3)
C69 C67 H67 107.5
C69 C67 C68 110.0(3)
C68 C67 H67 107.5
C67 C69 H69A 109.5
C67 C69 H69B 109.5
C67 C69 H69C 109.5
H69A C69 H69B 109.5
H69A C69 H69C 109.5
H69B C69 H69C 109.5
C67 C68 H68A 109.5
C67 C68 H68B 109.5
C67 C68 H68C 109.5
H68A C68 H68B 109.5
H68A C68 H68C 109.5
H68B C68 H68C 109.5
U2 N1 H1 113(3)
C1 N1 U2 135.6(2)
C1 N1 H1 110(3)
N1 C1 C2 117.6(3)
N1 C1 C6 123.8(3)
C2 C1 C6 118.6(3)
C1 C2 C7 115.8(3)
C3 C2 C1 121.0(3)
C3 C2 C7 123.1(3)
C2 C3 H3 119.9
C4 C3 C2 120.1(4)
C4 C3 H3 119.9
C3 C4 H4 120.3
C5 C4 C3 119.4(4)
C5 C4 H4 120.3
C4 C5 H5 118.8
C4 C5 C6 122.3(4)
C6 C5 H5 118.8
C1 C6 C22 121.7(3)
C5 C6 C1 118.3(3)
C5 C6 C22 119.7(3)
C23 C22 C6 122.4(3)
C23 C22 C27 119.4(3)
C27 C22 C6 118.0(3)
C22 C23 C28 122.2(3)
C24 C23 C22 118.8(3)
C24 C23 C28 118.9(3)
C23 C24 H24 118.7
C25 C24 C23 122.7(4)
C25 C24 H24 118.7
C24 C25 C31 121.5(3)
C24 C25 C26 117.9(3)
C26 C25 C31 120.6(3)
C25 C31 H31 107.9
C32 C31 C25 111.8(3)
C32 C31 H31 107.9
C33 C31 C25 111.4(3)
C33 C31 H31 107.9
C33 C31 C32 109.6(4)
C31 C32 H32A 109.5
C31 C32 H32B 109.5
C31 C32 H32C 109.5
H32A C32 H32B 109.5
H32A C32 H32C 109.5
H32B C32 H32C 109.5
C31 C33 H33A 109.5
C31 C33 H33B 109.5
C31 C33 H33C 109.5
H33A C33 H33B 109.5
H33A C33 H33C 109.5
H33B C33 H33C 109.5
C25 C26 H26 119.3
C25 C26 C27 121.5(4)
C27 C26 H26 119.3
C22 C27 C34 122.2(3)
C26 C27 C22 119.7(3)
C26 C27 C34 118.0(3)
C27 C34 H34 107.5
C36 C34 C27 112.6(4)
C36 C34 H34 107.5
C36 C34 C35 110.8(5)
C35 C34 C27 110.8(4)
C35 C34 H34 107.5
C34 C36 H36A 109.5
C34 C36 H36B 109.5
C34 C36 H36C 109.5
H36A C36 H36B 109.5
H36A C36 H36C 109.5
H36B C36 H36C 109.5
C34 C35 H35A 109.5
C34 C35 H35B 109.5
C34 C35 H35C 109.5
H35A C35 H35B 109.5
H35A C35 H35C 109.5
H35B C35 H35C 109.5
C23 C28 H28 108.1
C23 C28 C30 113.1(3)
C23 C28 C29 110.4(3)
C30 C28 H28 108.1
C29 C28 H28 108.1
C29 C28 C30 108.9(3)
C28 C30 H30A 109.5
C28 C30 H30B 109.5
C28 C30 H30C 109.5
H30A C30 H30B 109.5
H30A C30 H30C 109.5
H30B C30 H30C 109.5
C28 C29 H29A 109.5
C28 C29 H29B 109.5
C28 C29 H29C 109.5
H29A C29 H29B 109.5
H29A C29 H29C 109.5
H29B C29 H29C 109.5
C9 C8 C13 119.5(3)
C9 C8 C7 119.9(3)
C7 C8 C13 120.1(3)
C8 C9 H9 119.2
C10 C9 C8 121.6(3)
C10 C9 H9 119.2
C9 C10 C16 122.5(3)
C9 C10 C11 117.9(3)
C11 C10 C16 119.2(3)
C10 C16 H16 107.7
C17 C16 C10 108.2(3)
C17 C16 H16 107.7
C18 C16 C10 114.7(3)
C18 C16 H16 107.7
C18 C16 C17 110.4(3)
C16 C17 H17A 109.5
C16 C17 H17B 109.5
C16 C17 H17C 109.5
H17A C17 H17B 109.5
H17A C17 H17C 109.5
H17B C17 H17C 109.5
C16 C18 H18A 109.5
C16 C18 H18B 109.5
C16 C18 H18C 109.5
H18A C18 H18B 109.5
H18A C18 H18C 109.5
H18B C18 H18C 109.5
C10 C11 H11 118.8
C10 C11 C12 122.4(3)
C12 C11 H11 118.8
C11 C12 U2 79.7(2)
C11 C12 C19 119.8(3)
C11 C12 C7 118.9(3)
C19 C12 U2 120.8(2)
C7 C12 U2 74.66(19)
C7 C12 C19 121.0(3)
C12 C19 H19 108.0
C12 C19 C20 109.1(3)
C12 C19 C21 114.4(3)
C20 C19 H19 108.0
C21 C19 H19 108.0
C21 C19 C20 109.2(3)
C19 C20 H20A 109.5
C19 C20 H20B 109.5
C19 C20 H20C 109.5
H20A C20 H20B 109.5
H20A C20 H20C 109.5
H20B C20 H20C 109.5
C19 C21 H21A 109.5
C19 C21 H21B 109.5
C19 C21 H21C 109.5
H21A C21 H21B 109.5
H21A C21 H21C 109.5
H21B C21 H21C 109.5
C8 C13 H13 108.4
C8 C13 C14 106.8(3)
C15 C13 C8 115.5(3)
C15 C13 H13 108.4
C15 C13 C14 109.2(3)
C14 C13 H13 108.4
C13 C15 H15A 109.5
C13 C15 H15B 109.5
C13 C15 H15C 109.5
H15A C15 H15B 109.5
H15A C15 H15C 109.5
H15B C15 H15C 109.5
C13 C14 H14A 109.5
C13 C14 H14B 109.5
C13 C14 H14C 109.5
H14A C14 H14B 109.5
H14A C14 H14C 109.5
H14B C14 H14C 109.5
C2 C7 U2 108.6(2)
C8 C7 U2 80.4(2)
C8 C7 C2 120.1(3)
C8 C7 C12 119.1(3)
C12 C7 U2 78.4(2)
C12 C7 C2 120.7(3)
H1AA C1A H1AB 109.5
H1AA C1A H1AC 109.5
H1AB C1A H1AC 109.5
C1B C1A H1AA 109.5
C1B C1A H1AB 109.5
C1B C1A H1AC 109.5
C1A C1B H1BA 110.0
C1A C1B H1BB 110.0
C1A C1B C1C 108.7(10)
H1BA C1B H1BB 108.3
C1C C1B H1BA 110.0
C1C C1B H1BB 110.0
C1B C1C H1CA 109.5
C1B C1C H1CB 109.5
C1B C1C C1D 110.6(9)
H1CA C1C H1CB 108.1
C1D C1C H1CA 109.5
C1D C1C H1CB 109.5
C1C C1D H1DA 105.6
C1C C1D H1DB 105.6
H1DA C1D H1DB 106.1
C1E C1D C1C 126.7(10)
C1E C1D H1DA 105.6
C1E C1D H1DB 105.6
C1D C1E H1EA 105.2
C1D C1E H1EB 105.2
C1D C1E C1F 128.3(11)
H1EA C1E H1EB 105.9
C1F C1E H1EA 105.2
C1F C1E H1EB 105.2
C1E C1F H1FA 109.5
C1E C1F H1FB 109.5
C1E C1F H1FC 109.5
H1FA C1F H1FB 109.5
H1FA C1F H1FC 109.5
H1FB C1F H1FC 109.5

loop_
_geom_bond_atom_site_label_1
_geom_bond_atom_site_label_2
_geom_bond_distance
I1 U2 3.0636(4)
U2 N2 2.391(3)
U2 C43 3.044(3)
U2 N1 2.372(3)
U2 C12 3.068(3)
U2 C7 3.020(3)
N2 C37 1.377(4)
N2 H2 0.78(4)
C37 C38 1.416(5)
C37 C42 1.422(5)
C38 C43 1.499(5)
C38 C39 1.387(5)
C43 C48 1.409(5)
C43 C44 1.423(5)
C48 C55 1.515(5)
C48 C47 1.393(5)
C55 H55 0.9800
C55 C56 1.534(5)
C55 C57 1.529(5)
C56 H56A 0.9600
C56 H56B 0.9600
C56 H56C 0.9600
C57 H57A 0.9600
C57 H57B 0.9600
C57 H57C 0.9600
C47 H47 0.9300
C47 C46 1.384(5)
C46 C52 1.517(5)
C46 C45 1.402(5)
C52 H52 0.9800
C52 C53 1.513(5)
C52 C54 1.521(5)
C53 H53A 0.9600
C53 H53B 0.9600
C53 H53C 0.9600
C54 H54A 0.9600
C54 H54B 0.9600
C54 H54C 0.9600
C45 H45 0.9300
C45 C44 1.396(5)
C44 C49 1.523(5)
C49 H49 0.9800
C49 C51 1.515(5)
C49 C50 1.506(5)
C51 H51A 0.9600
C51 H51B 0.9600
C51 H51C 0.9600
C50 H50A 0.9600
C50 H50B 0.9600
C50 H50C 0.9600
C39 H39 0.9300
C39 C40 1.383(5)
C40 H40 0.9300
C40 C41 1.385(5)
C41 H41 0.9300
C41 C42 1.395(5)
C42 C58 1.504(5)
C58 C63 1.409(5)
C58 C59 1.408(5)
C63 C70 1.521(5)
C63 C62 1.394(5)
C70 H70 0.9800
C70 C72 1.527(5)
C70 C71 1.537(5)
C72 H72A 0.9600
C72 H72B 0.9600
C72 H72C 0.9600
C71 H71A 0.9600
C71 H71B 0.9600
C71 H71C 0.9600
C62 H62 0.9300
C62 C61 1.386(5)
C61 C60 1.383(5)
C61 C67 1.514(5)
C60 H60 0.9300
C60 C59 1.390(5)
C59 C64 1.518(5)
C64 H64 0.9800
C64 C65 1.521(6)
C64 C66 1.522(6)
C65 H65A 0.9600
C65 H65B 0.9600
C65 H65C 0.9600
C66 H66A 0.9600
C66 H66B 0.9600
C66 H66C 0.9600
C67 H67 0.9800
C67 C69 1.518(6)
C67 C68 1.534(6)
C69 H69A 0.9600
C69 H69B 0.9600
C69 H69C 0.9600
C68 H68A 0.9600
C68 H68B 0.9600
C68 H68C 0.9600
N1 C1 1.381(4)
N1 H1 0.78(4)
C1 C2 1.405(5)
C1 C6 1.424(5)
C2 C3 1.386(5)
C2 C7 1.493(5)
C3 H3 0.9300
C3 C4 1.384(5)
C4 H4 0.9300
C4 C5 1.380(6)
C5 H5 0.9300
C5 C6 1.390(5)
C6 C22 1.508(5)
C22 C23 1.404(5)
C22 C27 1.407(5)
C23 C24 1.397(5)
C23 C28 1.522(5)
C24 H24 0.9300
C24 C25 1.381(5)
C25 C31 1.525(5)
C25 C26 1.394(5)
C31 H31 0.9800
C31 C32 1.517(6)
C31 C33 1.516(6)
C32 H32A 0.9600
C32 H32B 0.9600
C32 H32C 0.9600
C33 H33A 0.9600
C33 H33B 0.9600
C33 H33C 0.9600
C26 H26 0.9300
C26 C27 1.395(5)
C27 C34 1.523(5)
C34 H34 0.9800
C34 C36 1.509(7)
C34 C35 1.510(7)
C36 H36A 0.9600
C36 H36B 0.9600
C36 H36C 0.9600
C35 H35A 0.9600
C35 H35B 0.9600
C35 H35C 0.9600
C28 H28 0.9800
C28 C30 1.542(6)
C28 C29 1.530(6)
C30 H30A 0.9600
C30 H30B 0.9600
C30 H30C 0.9600
C29 H29A 0.9600
C29 H29B 0.9600
C29 H29C 0.9600
C8 C9 1.397(5)
C8 C13 1.529(5)
C8 C7 1.413(5)
C9 H9 0.9300
C9 C10 1.395(5)
C10 C16 1.524(5)
C10 C11 1.398(5)
C16 H16 0.9800
C16 C17 1.523(5)
C16 C18 1.512(6)
C17 H17A 0.9600
C17 H17B 0.9600
C17 H17C 0.9600
C18 H18A 0.9600
C18 H18B 0.9600
C18 H18C 0.9600
C11 H11 0.9300
C11 C12 1.399(5)
C12 C19 1.513(5)
C12 C7 1.418(5)
C19 H19 0.9800
C19 C20 1.534(5)
C19 C21 1.526(5)
C20 H20A 0.9600
C20 H20B 0.9600
C20 H20C 0.9600
C21 H21A 0.9600
C21 H21B 0.9600
C21 H21C 0.9600
C13 H13 0.9800
C13 C15 1.522(5)
C13 C14 1.532(5)
C15 H15A 0.9600
C15 H15B 0.9600
C15 H15C 0.9600
C14 H14A 0.9600
C14 H14B 0.9600
C14 H14C 0.9600
C1A H1AA 0.9600
C1A H1AB 0.9600
C1A H1AC 0.9600
C1A C1B 1.371(10)
C1B H1BA 0.9700
C1B H1BB 0.9700
C1B C1C 1.445(10)
C1C H1CA 0.9700
C1C H1CB 0.9700
C1C C1D 1.469(9)
C1D H1DA 0.9700
C1D H1DB 0.9700
C1D C1E 1.431(10)
C1E H1EA 0.9700
C1E H1EB 0.9700
C1E C1F 1.520(11)
C1F H1FA 0.9600
C1F H1FB 0.9600
C1F H1FC 0.9600

loop_
_geom_torsion_atom_site_label_1
_geom_torsion_atom_site_label_2
_geom_torsion_atom_site_label_3
_geom_torsion_atom_site_label_4
_geom_torsion
U2 N2 C37 C38 -11.5(5)
U2 N2 C37 C42 172.1(3)
U2 C43 C48 C55 115.6(3)
U2 C43 C48 C47 -69.2(3)
U2 C43 C44 C45 67.0(3)
U2 C43 C44 C49 -118.0(3)
U2 N1 C1 C2 -15.9(5)
U2 N1 C1 C6 165.5(3)
U2 C12 C19 C20 -179.2(2)
U2 C12 C19 C21 -56.5(4)
U2 C12 C7 C2 -104.8(3)
U2 C12 C7 C8 72.0(3)
N2 C37 C38 C43 -3.7(4)
N2 C37 C38 C39 178.5(3)
N2 C37 C42 C41 -179.3(3)
N2 C37 C42 C58 8.3(5)
C37 C38 C43 U2 11.0(3)
C37 C38 C43 C48 98.8(4)
C37 C38 C43 C44 -77.4(4)
C37 C38 C39 C40 2.2(5)
C37 C42 C58 C63 -107.0(4)
C37 C42 C58 C59 75.2(4)
C38 C37 C42 C41 4.3(5)
C38 C37 C42 C58 -168.0(3)
C38 C43 C48 C55 9.5(5)
C38 C43 C48 C47 -175.3(3)
C38 C43 C44 C45 173.8(3)
C38 C43 C44 C49 -11.3(5)
C38 C39 C40 C41 1.2(5)
C43 C38 C39 C40 -175.5(3)
C43 C48 C55 C56 89.5(4)
C43 C48 C55 C57 -147.8(3)
C43 C48 C47 C46 0.1(5)
C43 C44 C49 C51 -77.6(4)
C43 C44 C49 C50 159.7(3)
C48 C43 C44 C45 -2.4(5)
C48 C43 C44 C49 172.5(3)
C48 C47 C46 C52 -174.3(3)
C48 C47 C46 C45 0.4(5)
C55 C48 C47 C46 175.4(3)
C47 C48 C55 C56 -85.7(4)
C47 C48 C55 C57 37.1(5)
C47 C46 C52 C53 -152.2(4)
C47 C46 C52 C54 82.5(4)
C47 C46 C45 C44 -2.1(5)
C46 C45 C44 C43 3.1(5)
C46 C45 C44 C49 -171.8(3)
C52 C46 C45 C44 172.4(3)
C45 C46 C52 C53 33.4(5)
C45 C46 C52 C54 -91.9(4)
C45 C44 C49 C51 97.2(4)
C45 C44 C49 C50 -25.5(5)
C44 C43 C48 C55 -174.4(3)
C44 C43 C48 C47 0.9(5)
C39 C38 C43 U2 -171.3(3)
C39 C38 C43 C48 -83.5(4)
C39 C38 C43 C44 100.3(4)
C39 C40 C41 C42 -1.7(6)
C40 C41 C42 C37 -1.1(5)
C40 C41 C42 C58 171.3(3)
C41 C42 C58 C63 80.8(4)
C41 C42 C58 C59 -97.0(4)
C42 C37 C38 C43 173.0(3)
C42 C37 C38 C39 -4.9(5)
C42 C58 C63 C70 1.1(5)
C42 C58 C63 C62 -176.3(3)
C42 C58 C59 C60 176.6(3)
C42 C58 C59 C64 0.9(5)
C58 C63 C70 C72 140.7(3)
C58 C63 C70 C71 -96.9(4)
C58 C63 C62 C61 -0.8(5)
C58 C59 C64 C65 100.3(4)
C58 C59 C64 C66 -134.4(4)
C63 C58 C59 C60 -1.3(5)
C63 C58 C59 C64 -177.0(3)
C63 C62 C61 C60 0.0(5)
C63 C62 C61 C67 178.0(3)
C70 C63 C62 C61 -178.2(3)
C62 C63 C70 C72 -41.9(5)
C62 C63 C70 C71 80.5(4)
C62 C61 C60 C59 0.2(6)
C62 C61 C67 C69 141.4(4)
C62 C61 C67 C68 -94.3(4)
C61 C60 C59 C58 0.5(6)
C61 C60 C59 C64 176.2(4)
C60 C61 C67 C69 -40.6(5)
C60 C61 C67 C68 83.6(5)
C60 C59 C64 C65 -75.4(5)
C60 C59 C64 C66 49.9(5)
C59 C58 C63 C70 178.8(3)
C59 C58 C63 C62 1.4(5)
C67 C61 C60 C59 -177.9(4)
N1 C1 C2 C3 176.3(3)
N1 C1 C2 C7 -5.2(5)
N1 C1 C6 C5 -175.8(3)
N1 C1 C6 C22 10.2(5)
C1 C2 C3 C4 0.5(6)
C1 C2 C7 U2 15.5(3)
C1 C2 C7 C8 -74.0(4)
C1 C2 C7 C12 102.8(4)
C1 C6 C22 C23 -109.0(4)
C1 C6 C22 C27 75.2(4)
C2 C1 C6 C5 5.6(5)
C2 C1 C6 C22 -168.4(3)
C2 C3 C4 C5 3.4(6)
C3 C2 C7 U2 -166.1(3)
C3 C2 C7 C8 104.5(4)
C3 C2 C7 C12 -78.7(5)
C3 C4 C5 C6 -2.6(6)
C4 C5 C6 C1 -1.9(6)
C4 C5 C6 C22 172.2(4)
C5 C6 C22 C23 77.1(5)
C5 C6 C22 C27 -98.7(4)
C6 C1 C2 C3 -5.0(5)
C6 C1 C2 C7 173.5(3)
C6 C22 C23 C24 -174.5(3)
C6 C22 C23 C28 2.0(5)
C6 C22 C27 C26 175.0(3)
C6 C22 C27 C34 -0.9(5)
C22 C23 C24 C25 -0.4(6)
C22 C23 C28 C30 138.4(4)
C22 C23 C28 C29 -99.4(4)
C22 C27 C34 C36 -129.4(4)
C22 C27 C34 C35 105.9(5)
C23 C22 C27 C26 -0.9(5)
C23 C22 C27 C34 -176.8(4)
C23 C24 C25 C31 177.4(4)
C23 C24 C25 C26 -0.8(6)
C24 C23 C28 C30 -45.1(5)
C24 C23 C28 C29 77.1(5)
C24 C25 C31 C32 -119.3(4)
C24 C25 C31 C33 117.6(4)
C24 C25 C26 C27 1.2(6)
C25 C26 C27 C22 -0.4(6)
C25 C26 C27 C34 175.7(4)
C31 C25 C26 C27 -177.1(4)
C26 C25 C31 C32 59.0(5)
C26 C25 C31 C33 -64.2(5)
C26 C27 C34 C36 54.7(5)
C26 C27 C34 C35 -70.1(6)
C27 C22 C23 C24 1.3(5)
C27 C22 C23 C28 177.8(3)
C28 C23 C24 C25 -177.0(4)
C8 C9 C10 C16 172.9(3)
C8 C9 C10 C11 -0.1(5)
C9 C8 C13 C15 -36.2(5)
C9 C8 C13 C14 85.4(4)
C9 C8 C7 U2 65.4(3)
C9 C8 C7 C2 171.4(3)
C9 C8 C7 C12 -5.5(5)
C9 C10 C16 C17 -98.7(4)
C9 C10 C16 C18 25.1(5)
C9 C10 C11 C12 -2.1(5)
C10 C11 C12 U2 -65.4(3)
C10 C11 C12 C19 174.9(3)
C10 C11 C12 C7 0.5(5)
C16 C10 C11 C12 -175.4(3)
C11 C10 C16 C17 74.2(4)
C11 C10 C16 C18 -162.0(4)
C11 C12 C19 C20 -83.4(4)
C11 C12 C19 C21 39.3(5)
C11 C12 C7 U2 -68.7(3)
C11 C12 C7 C2 -173.5(3)
C11 C12 C7 C8 3.3(5)
C19 C12 C7 U2 117.0(3)
C19 C12 C7 C2 12.2(5)
C19 C12 C7 C8 -171.0(3)
C13 C8 C9 C10 -167.9(3)
C13 C8 C7 U2 -122.8(3)
C13 C8 C7 C2 -16.9(5)
C13 C8 C7 C12 166.3(3)
C7 C2 C3 C4 -177.9(4)
C7 C8 C9 C10 3.9(5)
C7 C8 C13 C15 152.0(4)
C7 C8 C13 C14 -86.4(4)
C7 C12 C19 C20 90.9(4)
C7 C12 C19 C21 -146.5(3)
C1A C1B C1C C1D -173.6(10)
C1B C1C C1D C1E 174.7(12)
C1C C1D C1E C1F -173.3(12)
